data_4109508
loop_
_publ_author_name
'Sergio Abad'
'Francisco Bosc\'a'
'Luis R. Domingo'
'Salvador Gil'
'Uwe Pischel'
'Miguel A. Miranda'

_publ_contact_author_address 'Avda. de los Naranjos s/n. 46022. Valencia. Spain'
_publ_contact_author_email mmiranda@qim.upv.es
_publ_contact_author_fax 0034963877809
_publ_contact_author_name 'Miguel. A. Miranda'
_publ_contact_author_phone 0034963877807
_publ_section_title
;
 Triplet Reactivity and Regio-/Stereoselectivity in the Macrocyclization
 of Diastereomeric Ketoprofen-Quencher Conjugates via Remote Hydrogen
 Abstractions
;
_journal_name_full 'Journal of the American Chemical Society'
_journal_page_first 7407
_journal_page_last 7420
_journal_paper_doi 10.1021/ja0712827
_journal_volume 129
_journal_year 2007
_chemical_absolute_configuration syn
_chemical_compound_source 'synthesis as described'
_chemical_formula_moiety 'C21 H23 N1 O3'
_chemical_formula_sum 'C21 H23 N O3'
_chemical_formula_weight 337.4
_chemical_name_systematic
;
 ?
;
_space_group_IT_number 19
_symmetry_cell_setting orthorhombic
_symmetry_Int_Tables_number 19
_symmetry_space_group_name_Hall 'P 2ac 2ab'
_symmetry_space_group_name_H-M 'P 21 21 21'
_atom_sites_solution_hydrogens geom
_atom_sites_solution_primary direct
_atom_sites_solution_secondary difmap
_audit_conform_dict_location ftp://ftp.iucr.org/pub/cif_core.dic
_audit_conform_dict_name cif_core.dic
_audit_conform_dict_version 2.2
_audit_creation_date 2004-09-23T11:54:34-00:00
_audit_creation_method 'WinGX routine CIF_UPDATE'
_cell_angle_alpha 90.000(5)
_cell_angle_beta 90.000(5)
_cell_angle_gamma 90.000(5)
_cell_formula_units_Z 4
_cell_length_a 7.911(5)
_cell_length_b 10.919(5)
_cell_length_c 20.202(5)
_cell_measurement_reflns_used 981
_cell_measurement_temperature 120(2)
_cell_measurement_theta_max 27.99
_cell_measurement_theta_min 2.74
_cell_measurement_wavelength 0.71073
_cell_volume 1745.1(14)
_computing_cell_refinement 'BRUKER SMART'
_computing_data_collection 'BRUKER SMART'
_computing_data_reduction 'BRUKER SAINT'
_computing_molecular_graphics 'Ortep-3 for Windows (Farrugia, 1997)'
_computing_publication_material 'WinGX publication routines (Farrugia, 1999)'
_computing_structure_refinement 'SHELXL-97 (Sheldrick, 1997)'
_computing_structure_solution 'SIR97 (Altomare et all, 1999)'
_diffrn_ambient_temperature 120(2)
_diffrn_measured_fraction_theta_full 0.989
_diffrn_measured_fraction_theta_max 0.989
_diffrn_measurement_device_type 'Smart-CCD-1000 BRUKER'
_diffrn_measurement_method 'omega scans'
_diffrn_radiation_monochromator graphite
_diffrn_radiation_probe x-ray
_diffrn_radiation_source 'fine-focus sealed tube'
_diffrn_radiation_type MoK\a
_diffrn_radiation_wavelength 0.71069
_diffrn_reflns_av_R_equivalents 0.0297
_diffrn_reflns_av_unetI/netI 0.0177
_diffrn_reflns_limit_h_max 10
_diffrn_reflns_limit_h_min 0
_diffrn_reflns_limit_k_max 14
_diffrn_reflns_limit_k_min 0
_diffrn_reflns_limit_l_max 26
_diffrn_reflns_limit_l_min 0
_diffrn_reflns_number 2448
_diffrn_reflns_theta_full 28.28
_diffrn_reflns_theta_max 28.28
_diffrn_reflns_theta_min 2.02
_exptl_absorpt_coefficient_mu 0.085
_exptl_absorpt_correction_T_max 1
_exptl_absorpt_correction_T_min 0.739137
_exptl_absorpt_correction_type multi-scan
_exptl_absorpt_process_details 'BRUKER SADABS'
_exptl_crystal_colour Colourless
_exptl_crystal_density_diffrn 1.284
_exptl_crystal_description prism
_exptl_crystal_F_000 720
_exptl_crystal_size_max 0.52
_exptl_crystal_size_mid 0.48
_exptl_crystal_size_min 0.4
_refine_diff_density_max 0.254
_refine_diff_density_min -0.186
_refine_diff_density_rms 0.042
_refine_ls_abs_structure_details 'Flack H D (1983), Acta Cryst. A39, 876-881'
_refine_ls_abs_structure_Flack -1.5(11)
_refine_ls_extinction_method none
_refine_ls_goodness_of_fit_ref 1.067
_refine_ls_hydrogen_treatment mixed
_refine_ls_matrix_type full
_refine_ls_number_parameters 235
_refine_ls_number_reflns 2448
_refine_ls_number_restraints 0
_refine_ls_restrained_S_all 1.067
_refine_ls_R_factor_all 0.0389
_refine_ls_R_factor_gt 0.0341
_refine_ls_shift/su_max 0.002
_refine_ls_shift/su_mean 0
_refine_ls_structure_factor_coef Fsqd
_refine_ls_weighting_details 'calc w=1/[\s^2^(Fo^2^)+(0.0553P)^2^+0.3801P] where P=(Fo^2^+2Fc^2^)/3'
_refine_ls_weighting_scheme calc
_refine_ls_wR_factor_gt 0.0894
_refine_ls_wR_factor_ref 0.0938
_reflns_number_gt 2269
_reflns_number_total 2448
_reflns_threshold_expression >2sigma(I)
_cod_data_source_file ja0712827si20070227_041336.cif
_cod_data_source_block uv12sd1n
_cod_original_formula_sum 'C21 H23 N1 O3'
_cod_database_code 4109508

loop_
_symmetry_equiv_pos_as_xyz
'x, y, z'
'-x+1/2, -y, z+1/2'
'x+1/2, -y+1/2, -z'
'-x, y+1/2, -z+1/2'

loop_
_atom_site_label
_atom_site_type_symbol
_atom_site_fract_x
_atom_site_fract_y
_atom_site_fract_z
_atom_site_U_iso_or_equiv
_atom_site_adp_type
_atom_site_occupancy
_atom_site_symmetry_multiplicity
_atom_site_calc_flag
_atom_site_refinement_flags
C1 C 0.6238(2) 0.22294(17) 0.14367(9) 0.0253(4) Uani 1 1 d .
H1 H 0.6935 0.2661 0.1149 0.03 Uiso 1 1 calc R
C2 C 0.5020(3) 0.28556(18) 0.18022(10) 0.0308(4) Uani 1 1 d .
H2 H 0.492 0.37 0.1759 0.037 Uiso 1 1 calc R
C3 C 0.3960(3) 0.2231(2) 0.22288(10) 0.0322(4) Uani 1 1 d .
H3 H 0.315 0.2651 0.2473 0.039 Uiso 1 1 calc R
C4 C 0.4118(3) 0.09680(19) 0.22885(10) 0.0317(4) Uani 1 1 d .
H4 H 0.3408 0.0538 0.2573 0.038 Uiso 1 1 calc R
C5 C 0.5334(2) 0.03483(18) 0.19249(9) 0.0271(4) Uani 1 1 d .
H5 H 0.5424 -0.0497 0.1967 0.033 Uiso 1 1 calc R
C6 C 0.6427(2) 0.09672(16) 0.14969(8) 0.0210(3) Uani 1 1 d .
C7 C 0.7639(2) 0.02042(15) 0.10747(8) 0.0175(3) Uani 1 1 d .
C8 C 0.8837(2) 0.09814(16) 0.06279(8) 0.0200(3) Uani 1 1 d .
H8 H 0.8131 0.1437 0.0315 0.024 Uiso 1 1 calc R
O9 O 0.98747(15) 0.01574(11) 0.02534(5) 0.0210(3) Uani 1 1 d .
C10 C 1.1585(2) 0.02939(16) 0.04851(8) 0.0223(4) Uani 1 1 d .
H10 H 1.1671 -0.0102 0.0919 0.027 Uiso 1 1 calc R
C11 C 1.1738(2) 0.16591(18) 0.05860(9) 0.0277(4) Uani 1 1 d .
H11A H 1.1793 0.2097 0.0169 0.033 Uiso 1 1 calc R
H11B H 1.2712 0.1869 0.0855 0.033 Uiso 1 1 calc R
C12 C 1.0073(2) 0.19000(17) 0.09516(9) 0.0267(4) Uani 1 1 d .
H12A H 0.9696 0.2737 0.0887 0.032 Uiso 1 1 calc R
H12B H 1.0189 0.1744 0.1422 0.032 Uiso 1 1 calc R
C13 C 1.2685(2) -0.04121(17) 0.00035(8) 0.0247(4) Uani 1 1 d .
H13A H 1.2474 -0.0142 -0.0446 0.03 Uiso 1 1 calc R
H13B H 1.3871 -0.0284 0.0104 0.03 Uiso 1 1 calc R
N14 N 1.22429(19) -0.17104(15) 0.00779(7) 0.0217(3) Uani 1 1 d .
C15 C 1.2844(2) -0.23750(16) 0.05914(8) 0.0203(3) Uani 1 1 d .
C16 C 1.1594(2) -0.32739(16) 0.09086(8) 0.0199(3) Uani 1 1 d .
H16 H 1.0804 -0.3558 0.0568 0.024 Uiso 1 1 calc R
C17 C 1.0638(2) -0.24372(15) 0.13923(8) 0.0182(3) Uani 1 1 d .
C18 C 1.1234(2) -0.21846(16) 0.20280(8) 0.0209(3) Uani 1 1 d .
H18 H 1.2096 -0.2655 0.2211 0.025 Uiso 1 1 calc R
C19 C 1.0526(2) -0.12208(16) 0.23868(8) 0.0219(3) Uani 1 1 d .
H19 H 1.0874 -0.1084 0.282 0.026 Uiso 1 1 calc R
C20 C 0.9311(2) -0.04619(15) 0.21070(8) 0.0198(3) Uani 1 1 d .
H20 H 0.8901 0.0207 0.2343 0.024 Uiso 1 1 calc R
C21 C 0.8704(2) -0.07050(15) 0.14703(8) 0.0181(3) Uani 1 1 d .
C22 C 0.9316(2) -0.17363(15) 0.11420(8) 0.0180(3) Uani 1 1 d .
H22 H 0.8825 -0.1964 0.0742 0.022 Uiso 1 1 calc R
O23 O 0.66538(16) -0.04299(12) 0.05852(6) 0.0217(3) Uani 1 1 d .
C24 C 1.2484(2) -0.43792(16) 0.12055(9) 0.0265(4) Uani 1 1 d .
H24A H 1.3075 -0.4813 0.0863 0.04 Uiso 1 1 calc R
H24B H 1.1663 -0.4911 0.1405 0.04 Uiso 1 1 calc R
H24C H 1.3275 -0.4111 0.1535 0.04 Uiso 1 1 calc R
O25 O 1.42582(16) -0.22145(13) 0.08282(7) 0.0275(3) Uani 1 1 d .
H14 H 1.122(3) -0.1889(19) -0.0039(11) 0.025(5) Uiso 1 1 d .
H23 H 0.585(4) -0.094(3) 0.0769(14) 0.057(8) Uiso 1 1 d .

loop_
_atom_site_aniso_label
_atom_site_aniso_U_11
_atom_site_aniso_U_22
_atom_site_aniso_U_33
_atom_site_aniso_U_23
_atom_site_aniso_U_13
_atom_site_aniso_U_12
C1 0.0263(9) 0.0266(9) 0.0230(8) -0.0018(7) -0.0030(7) 0.0023(8)
C2 0.0322(10) 0.0276(9) 0.0326(9) -0.0082(8) -0.0062(8) 0.0087(8)
C3 0.0240(9) 0.0391(10) 0.0336(10) -0.0130(9) -0.0011(8) 0.0076(8)
C4 0.0251(9) 0.0385(10) 0.0315(9) -0.0027(8) 0.0053(8) 0.0027(9)
C5 0.0248(9) 0.0273(9) 0.0292(8) -0.0001(7) 0.0035(7) 0.0039(7)
C6 0.0201(8) 0.0251(8) 0.0179(7) -0.0029(6) -0.0028(6) 0.0030(7)
C7 0.0168(7) 0.0189(7) 0.0170(7) -0.0012(6) -0.0019(6) 0.0002(6)
C8 0.0219(8) 0.0206(7) 0.0176(7) 0.0019(6) -0.0004(6) 0.0015(7)
O9 0.0186(5) 0.0266(6) 0.0177(5) -0.0011(5) -0.0005(4) 0.0007(5)
C10 0.0196(8) 0.0268(9) 0.0206(8) 0.0024(7) -0.0012(7) -0.0023(7)
C11 0.0264(9) 0.0281(9) 0.0285(9) 0.0036(8) 0.0013(8) -0.0057(8)
C12 0.0295(9) 0.0230(8) 0.0275(9) -0.0009(7) 0.0012(8) -0.0046(8)
C13 0.0196(8) 0.0314(9) 0.0231(8) 0.0066(7) 0.0031(7) 0.0001(7)
N14 0.0189(7) 0.0298(7) 0.0164(6) 0.0000(6) 0.0013(5) 0.0009(6)
C15 0.0194(8) 0.0242(8) 0.0175(7) -0.0033(6) 0.0036(6) 0.0016(6)
C16 0.0210(7) 0.0223(8) 0.0164(7) -0.0011(6) 0.0010(6) 0.0013(7)
C17 0.0186(7) 0.0196(7) 0.0165(7) 0.0003(6) 0.0035(6) -0.0004(6)
C18 0.0213(8) 0.0244(8) 0.0170(7) 0.0040(6) -0.0001(6) 0.0018(7)
C19 0.0244(8) 0.0269(8) 0.0143(7) -0.0001(6) -0.0012(6) -0.0016(7)
C20 0.0223(8) 0.0206(7) 0.0164(7) -0.0008(6) 0.0014(6) 0.0000(7)
C21 0.0168(7) 0.0203(8) 0.0171(7) 0.0012(6) 0.0007(6) -0.0013(6)
C22 0.0181(7) 0.0212(7) 0.0145(7) -0.0008(6) -0.0001(6) -0.0029(7)
O23 0.0192(6) 0.0278(6) 0.0182(5) -0.0028(5) -0.0035(5) -0.0007(5)
C24 0.0307(9) 0.0241(8) 0.0246(8) 0.0016(7) 0.0051(7) 0.0063(8)
O25 0.0193(6) 0.0342(7) 0.0291(6) 0.0035(6) -0.0025(5) -0.0015(6)

loop_
_atom_type_symbol
_atom_type_description
_atom_type_scat_dispersion_real
_atom_type_scat_dispersion_imag
_atom_type_scat_source
C C 0.0033 0.0016 'International Tables Vol C Tables 4.2.6.8 and 6.1.1.4'
H H 0 0 'International Tables Vol C Tables 4.2.6.8 and 6.1.1.4'
N N 0.0061 0.0033 'International Tables Vol C Tables 4.2.6.8 and 6.1.1.4'
O O 0.0106 0.006 'International Tables Vol C Tables 4.2.6.8 and 6.1.1.4'

loop_
_geom_angle_atom_site_label_1
_geom_angle_atom_site_label_2
_geom_angle_atom_site_label_3
_geom_angle
C6 C1 C2 120.91(18)
C6 C1 H1 119.5
C2 C1 H1 119.5
C3 C2 C1 120.52(18)
C3 C2 H2 119.7
C1 C2 H2 119.7
C2 C3 C4 119.27(19)
C2 C3 H3 120.4
C4 C3 H3 120.4
C5 C4 C3 120.0(2)
C5 C4 H4 120
C3 C4 H4 120
C4 C5 C6 121.40(18)
C4 C5 H5 119.3
C6 C5 H5 119.3
C1 C6 C5 117.84(17)
C1 C6 C7 123.89(16)
C5 C6 C7 118.00(15)
O23 C7 C21 110.25(13)
O23 C7 C6 107.82(13)
C21 C7 C6 114.07(13)
O23 C7 C8 101.16(13)
C21 C7 C8 108.72(13)
C6 C7 C8 114.03(14)
O9 C8 C12 105.58(14)
O9 C8 C7 108.17(13)
C12 C8 C7 119.51(14)
O9 C8 H8 107.7
C12 C8 H8 107.7
C7 C8 H8 107.7
C8 O9 C10 107.55(13)
O9 C10 C11 102.81(14)
O9 C10 C13 106.16(14)
C11 C10 C13 122.88(16)
O9 C10 H10 108
C11 C10 H10 108
C13 C10 H10 108.1
C10 C11 C12 99.52(15)
C10 C11 H11A 111.9
C12 C11 H11A 111.9
C10 C11 H11B 111.9
C12 C11 H11B 111.9
H11A C11 H11B 109.6
C11 C12 C8 103.20(14)
C11 C12 H12A 111.1
C8 C12 H12A 111.1
C11 C12 H12B 111.1
C8 C12 H12B 111.1
H12A C12 H12B 109.1
N14 C13 C10 106.78(14)
N14 C13 H13A 110.4
C10 C13 H13A 110.4
N14 C13 H13B 110.4
C10 C13 H13B 110.4
H13A C13 H13B 108.6
C15 N14 C13 120.87(15)
C15 N14 H14 114.6(14)
C13 N14 H14 114.3(14)
O25 C15 N14 122.81(17)
O25 C15 C16 121.01(16)
N14 C15 C16 115.96(15)
C24 C16 C15 112.01(15)
C24 C16 C17 116.67(14)
C15 C16 C17 101.68(13)
C24 C16 H16 108.7
C15 C16 H16 108.7
C17 C16 H16 108.7
C22 C17 C18 118.68(15)
C22 C17 C16 117.76(14)
C18 C17 C16 122.43(15)
C17 C18 C19 119.43(16)
C17 C18 H18 120.3
C19 C18 H18 120.3
C20 C19 C18 121.09(15)
C20 C19 H19 119.5
C18 C19 H19 119.5
C19 C20 C21 119.90(15)
C19 C20 H20 120.1
C21 C20 H20 120.1
C22 C21 C20 118.15(15)
C22 C21 C7 117.89(14)
C20 C21 C7 123.17(15)
C17 C22 C21 122.19(15)
C17 C22 H22 118.9
C21 C22 H22 118.9
C7 O23 H23 112.8(17)
C16 C24 H24A 109.5
C16 C24 H24B 109.5
H24A C24 H24B 109.5
C16 C24 H24C 109.5
H24A C24 H24C 109.5
H24B C24 H24C 109.5

loop_
_geom_bond_atom_site_label_1
_geom_bond_atom_site_label_2
_geom_bond_distance
C1 C6 1.392(3)
C1 C2 1.393(3)
C1 H1 0.93
C2 C3 1.382(3)
C2 H2 0.93
C3 C4 1.390(3)
C3 H3 0.93
C4 C5 1.386(3)
C4 H4 0.93
C5 C6 1.397(3)
C5 H5 0.93
C6 C7 1.530(2)
C7 O23 1.4370(19)
C7 C21 1.528(2)
C7 C8 1.560(2)
C8 O9 1.434(2)
C8 C12 1.546(2)
C8 H8 0.98
O9 C10 1.440(2)
C10 C11 1.509(3)
C10 C13 1.516(2)
C10 H10 0.98
C11 C12 1.533(3)
C11 H11A 0.97
C11 H11B 0.97
C12 H12A 0.97
C12 H12B 0.97
C13 N14 1.468(2)
C13 H13A 0.97
C13 H13B 0.97
N14 C15 1.352(2)
N14 H14 0.87(2)
C15 O25 1.230(2)
C15 C16 1.533(2)
C16 C24 1.520(2)
C16 C17 1.537(2)
C16 H16 0.98
C17 C22 1.391(2)
C17 C18 1.396(2)
C18 C19 1.395(2)
C18 H18 0.93
C19 C20 1.389(2)
C19 H19 0.93
C20 C21 1.398(2)
C20 H20 0.93
C21 C22 1.394(2)
C22 H22 0.93
O23 H23 0.92(3)
C24 H24A 0.96
C24 H24B 0.96
C24 H24C 0.96

loop_
_geom_torsion_atom_site_label_1
_geom_torsion_atom_site_label_2
_geom_torsion_atom_site_label_3
_geom_torsion_atom_site_label_4
_geom_torsion
C6 C1 C2 C3 -0.6(3)
C1 C2 C3 C4 -0.2(3)
C2 C3 C4 C5 0.3(3)
C3 C4 C5 C6 0.4(3)
C2 C1 C6 C5 1.2(3)
C2 C1 C6 C7 175.12(16)
C4 C5 C6 C1 -1.1(3)
C4 C5 C6 C7 -175.38(17)
C1 C6 C7 O23 -103.79(19)
C5 C6 C7 O23 70.08(18)
C1 C6 C7 C21 133.41(17)
C5 C6 C7 C21 -52.7(2)
C1 C6 C7 C8 7.7(2)
C5 C6 C7 C8 -178.46(15)
O23 C7 C8 O9 -63.54(15)
C21 C7 C8 O9 52.52(16)
C6 C7 C8 O9 -178.97(12)
O23 C7 C8 C12 175.77(14)
C21 C7 C8 C12 -68.17(18)
C6 C7 C8 C12 60.34(19)
C12 C8 O9 C10 16.61(16)
C7 C8 O9 C10 -112.41(14)
C8 O9 C10 C11 -40.03(16)
C8 O9 C10 C13 -170.23(12)
O9 C10 C11 C12 45.83(16)
C13 C10 C11 C12 164.95(15)
C10 C11 C12 C8 -34.99(17)
O9 C8 C12 C11 12.64(17)
C7 C8 C12 C11 134.62(15)
O9 C10 C13 N14 -66.20(17)
C11 C10 C13 N14 176.28(16)
C10 C13 N14 C15 -78.36(19)
C13 N14 C15 O25 -34.8(2)
C13 N14 C15 C16 139.87(16)
O25 C15 C16 C24 -34.5(2)
N14 C15 C16 C24 150.74(15)
O25 C15 C16 C17 90.79(18)
N14 C15 C16 C17 -83.95(16)
C24 C16 C17 C22 -155.40(15)
C15 C16 C17 C22 82.45(17)
C24 C16 C17 C18 36.9(2)
C15 C16 C17 C18 -85.27(18)
C22 C17 C18 C19 -1.7(2)
C16 C17 C18 C19 165.86(16)
C17 C18 C19 C20 -4.0(3)
C18 C19 C20 C21 3.9(3)
C19 C20 C21 C22 1.8(2)
C19 C20 C21 C7 -167.79(15)
O23 C7 C21 C22 33.66(19)
C6 C7 C21 C22 155.13(14)
C8 C7 C21 C22 -76.38(17)
O23 C7 C21 C20 -156.71(15)
C6 C7 C21 C20 -35.2(2)
C8 C7 C21 C20 93.24(18)
C18 C17 C22 C21 7.7(2)
C16 C17 C22 C21 -160.47(15)
C20 C21 C22 C17 -7.7(2)
C7 C21 C22 C17 162.42(14)
